data_4002356
loop_
_publ_author_name
'Kwon Young-Uk'
'Sevov, S.C.'
'Corbett, J.D.'

_publ_section_title
;
 Substituted W5 Si3- and Zr6 Al2 Co-phases formed in the
 zirconium-antimony and zirconium-tin systems with iron group metals
;
_journal_name_full 'Chemistry of Materials (1,1989-)'
_journal_page_first 550
_journal_page_last 556
_journal_volume 2
_journal_year 1990
_chemical_formula_sum 'Fe0.711 Sn2.31 Zr5'
_chemical_name_systematic '(Fe0.237 Sn0.77)3 Zr5'
_space_group_IT_number 97
_symmetry_space_group_name_Hall 'I 4 2'
_symmetry_space_group_name_H-M 'I 4 2 2'
_cell_angle_alpha 90
_cell_angle_beta 90
_cell_angle_gamma 90
_cell_formula_units_Z 4
_cell_length_a 11.1763
_cell_length_b 11.1763
_cell_length_c 5.4794
_cell_volume 684.430
_citation_journal_id_ASTM CMATEX
_cod_data_source_file KwonYoung-Uk_CMATEX_1990_486.cif
_cod_data_source_block Fe0.711Sn2.31Zr5
_cod_original_cell_volume 684.4301
_cod_database_code 4002356

loop_
_symmetry_equiv_pos_as_xyz
x,y,z
-y,x,z
-x,-y,z
y,-x,z
x,-y,-z
y,x,-z
-x,y,-z
-y,-x,-z
x+1/2,y+1/2,z+1/2
-y+1/2,x+1/2,z+1/2
-x+1/2,-y+1/2,z+1/2
y+1/2,-x+1/2,z+1/2
x+1/2,-y+1/2,-z+1/2
y+1/2,x+1/2,-z+1/2
-x+1/2,y+1/2,-z+1/2
-y+1/2,-x+1/2,-z+1/2

loop_
_atom_site_label
_atom_site_type_symbol
_atom_site_fract_x
_atom_site_fract_y
_atom_site_fract_z
_atom_site_occupancy
_atom_site_U_iso_or_equiv
Zr2 Zr 0.07552 0.21043 0.7482 1 0.0
Fe2 Fe 0 0 0.5 0.52 0.0
Sn1 Sn 0.66375 0.16375 0.25 1.009 0.0
Sn2 Sn 0 0 0 0.09 0.0
Fe1 Fe 0 0 0 0.91 0.0
Sn3 Sn 0 0 0.5 0.48 0.0
Zr1 Zr 0 0.5 0 1 0.0
